data_7040759
loop_
_publ_author_name
'Chen, Sitong'
'Zhang, Bo'
'Yang, Li'
'Wang, Lin'
'Zhang, Tonglai'

_publ_section_title
;
 Synthesis, structure and characterization of neutral coordination
 polymers of 5,5'-bistetrazole with copper(ii), zinc(ii) and cadmium(ii):
 a new route to reconcile oxygen balance and nitrogen content of
 high-energy MOFs.
;
_journal_issue 42
_journal_name_full 'Dalton transactions (Cambridge, England : 2003)'
_journal_page_first 16779
_journal_page_last 16783
_journal_paper_doi 10.1039/c6dt02168a
_journal_volume 45
_journal_year 2016
_chemical_formula_moiety '0.5(C4 H8 N16 O4 Zn2)'
_chemical_formula_sum 'C2 H4 N8 O2 Zn'
_chemical_formula_weight 237.50
_chemical_name_systematic
;
 ? 
;
_space_group_crystal_system monoclinic
_space_group_IT_number 15
_space_group_name_Hall '-C 2yc'
_space_group_name_H-M_alt 'C 1 2/c 1'
_symmetry_space_group_name_Hall '-C 2yc'
_symmetry_space_group_name_H-M 'C 1 2/c 1'
_atom_sites_solution_hydrogens geom
_atom_sites_solution_primary direct
_atom_sites_solution_secondary difmap
_audit_creation_date 2016-03-30
_audit_creation_method
;
Olex2 1.2
(compiled 2016.02.19 svn.r3266 for OlexSys, GUI svn.r5155)
;
_audit_update_record
;
2016-07-27 deposited with the CCDC.
2016-09-28 downloaded from the CCDC.
;
_cell_angle_alpha 90.00
_cell_angle_beta 128.07(3)
_cell_angle_gamma 90.00
_cell_formula_units_Z 4
_cell_length_a 10.821(2)
_cell_length_b 10.476(2)
_cell_length_c 7.7269(15)
_cell_measurement_reflns_used 1272
_cell_measurement_temperature 153.1500
_cell_measurement_theta_max 27.4855
_cell_measurement_theta_min 3.0821
_cell_volume 689.6(4)
_computing_cell_refinement 'CrystalClear (Rigaku Inc., 2008)'
_computing_data_collection 'CrystalClear (Rigaku Inc., 2008)'
_computing_data_reduction 'CrystalClear (Rigaku Inc., 2008)'
_computing_molecular_graphics 'Olex2 (Dolomanov et al., 2009)'
_computing_publication_material 'Olex2 (Dolomanov et al., 2009)'
_computing_structure_refinement 'XL (Sheldrick, 2008)'
_computing_structure_solution
;
????
;
_diffrn_ambient_temperature 153.1500
_diffrn_detector_area_resol_mean 28.5714
_diffrn_measured_fraction_theta_full 0.990
_diffrn_measured_fraction_theta_max 0.990
_diffrn_measurement_details
;
scan:
    Number of images: 360
               Slice: -110.0000 - 70.0000
         Image width: 0.5000
            Exp time: 1.0000
       Rotation axis: Omega
               Omega: 0.0000
                 Chi: 45.0000
                 Phi: 180.0000
                 XTD: 45.0630
              2theta: -20.1711
scan:
    Number of images: 360
               Slice: -110.0000 - 70.0000
         Image width: 0.5000
            Exp time: 1.0000
       Rotation axis: Omega
               Omega: 0.0000
                 Chi: 45.0000
                 Phi: 0.0000
                 XTD: 45.0630
              2theta: -20.1711
;
_diffrn_measurement_device
;
Saturn724+ (2x2 bin mode)
;
_diffrn_measurement_device_details
;
AFC10: Fixed Chi 2 circle
;
_diffrn_measurement_device_type 'multiwire proportional'
_diffrn_measurement_method dtprofit.ref
_diffrn_orient_matrix_type d*Trek
_diffrn_orient_matrix_UB_11 -0.0094
_diffrn_orient_matrix_UB_12 -0.0161
_diffrn_orient_matrix_UB_13 0.1159
_diffrn_orient_matrix_UB_21 -0.0468
_diffrn_orient_matrix_UB_22 0.0828
_diffrn_orient_matrix_UB_23 0.0077
_diffrn_orient_matrix_UB_31 -0.1204
_diffrn_orient_matrix_UB_32 -0.0757
_diffrn_orient_matrix_UB_33 0.0823
_diffrn_radiation_detector CCD
_diffrn_radiation_monochromator 'Graphite Monochromator'
_diffrn_radiation_type MoK\a
_diffrn_radiation_wavelength 0.71073
_diffrn_reflns_av_R_equivalents 0.0489
_diffrn_reflns_av_unetI/netI 0.0676
_diffrn_reflns_limit_h_max 14
_diffrn_reflns_limit_h_min -13
_diffrn_reflns_limit_k_max 13
_diffrn_reflns_limit_k_min -13
_diffrn_reflns_limit_l_max 9
_diffrn_reflns_limit_l_min -10
_diffrn_reflns_number 2641
_diffrn_reflns_theta_full 27.48
_diffrn_reflns_theta_max 27.48
_diffrn_reflns_theta_min 3.89
_diffrn_source 'Rotating Anode'
_diffrn_source_current 90.0000
_diffrn_source_power 4.5000
_diffrn_source_voltage 50.0000
_exptl_absorpt_coefficient_mu 3.543
_exptl_absorpt_correction_T_max 1.0000
_exptl_absorpt_correction_T_min 0.8532
_exptl_absorpt_correction_type multi-scan
_exptl_absorpt_process_details 'CrystalClear (Rigaku Inc., 2008)'
_exptl_crystal_colour Colorless
_exptl_crystal_density_diffrn 2.288
_exptl_crystal_density_method 'not measured'
_exptl_crystal_description block
_exptl_crystal_F_000 472
_exptl_crystal_size_max 0.28
_exptl_crystal_size_mid 0.21
_exptl_crystal_size_min 0.19
_refine_diff_density_max 0.909
_refine_diff_density_min -0.810
_refine_diff_density_rms 0.277
_refine_ls_extinction_method none
_refine_ls_goodness_of_fit_ref 1.399
_refine_ls_hydrogen_treatment constr
_refine_ls_matrix_type full
_refine_ls_number_parameters 60
_refine_ls_number_reflns 786
_refine_ls_number_restraints 0
_refine_ls_restrained_S_all 1.399
_refine_ls_R_factor_all 0.0300
_refine_ls_R_factor_gt 0.0260
_refine_ls_shift/su_max 0.000
_refine_ls_shift/su_mean 0.000
_refine_ls_structure_factor_coef Fsqd
_refine_ls_weighting_details 'calc w=1/[\s^2^(Fo^2^)+(0.0730P)^2^+0.3400P] where P=(Fo^2^+2Fc^2^)/3'
_refine_ls_weighting_scheme calc
_refine_ls_wR_factor_gt 0.0819
_refine_ls_wR_factor_ref 0.1254
_reflns_number_gt 776
_reflns_number_total 786
_reflns_threshold_expression >2sigma(I)
_cod_data_source_file c6dt02168a3.cif
_cod_data_source_block bwn16021
_cod_depositor_comments
;
The following automatic conversions were performed:

'_exptl_absorpt_correction_type' value 'Multi-scan' changed to
'multi-scan' according to
/usr/data/users/saulius/crontab/automatic-downloads/rss-feeds/RSC/lib/dictionaries/cif_core.dic
dictionary named 'cif_core.dic' version 2.4.2 from 2011-04-26.

Automatic conversion script
Id: cif_fix_values 4268 2015-11-12 08:31:59Z antanas 

 Adding full bibliography for 7040758--7040760.cif.
;
_cod_original_cell_volume 689.6(2)
_cod_database_code 7040759
_diffrn_number_total 828
_olex2_refinement_description
;
1. Fixed Uiso
 At 1.2 times of:
  All O(H,H) groups
2.a Riding coordinates:
 O1(H1A,H1B)
;
_olex2_submission_special_instructions 'No special instructions were received'

loop_
_space_group_symop_id
_space_group_symop_operation_xyz
1 'x, y, z'
2 '-x, y, -z+1/2'
3 'x+1/2, y+1/2, z'
4 '-x+1/2, y+1/2, -z+1/2'
5 '-x, -y, -z'
6 'x, -y, z-1/2'
7 '-x+1/2, -y+1/2, -z'
8 'x+1/2, -y+1/2, z-1/2'

loop_
_atom_site_label
_atom_site_type_symbol
_atom_site_fract_x
_atom_site_fract_y
_atom_site_fract_z
_atom_site_U_iso_or_equiv
_atom_site_adp_type
_atom_site_occupancy
_atom_site_calc_flag
_atom_site_site_symmetry_order
_atom_site_refinement_flags_posn
_atom_site_refinement_flags_adp
_atom_site_refinement_flags_occupancy
Zn1 Zn 0.0000 0.28693(4) 0.2500 0.0085(3) Uani 1 d 2 S T P
O1 O 0.0001(4) 0.28369(17) 0.5166(5) 0.0152(6) Uani 1 d 1 . . .
H1A H 0.0480 0.3372 0.6194 0.018 Uiso 1 d 1 R . .
H1B H -0.0649 0.2426 0.5204 0.018 Uiso 1 d 1 R . .
N1 N 0.1916(3) 0.4150(2) 0.4215(4) 0.0097(5) Uani 1 d 1 . . .
N2 N 0.1864(3) 0.5378(2) 0.3777(4) 0.0122(6) Uani 1 d 1 . . .
N5 N -0.1633(3) 0.1160(3) 0.0978(4) 0.0097(5) Uani 1 d 1 . . .
N6 N 0.3276(3) 0.5898(2) 0.5257(4) 0.0122(5) Uani 1 d 1 . . .
C1 C -0.0831(3) 0.0066(3) 0.1577(4) 0.0094(6) Uani 1 d 1 . . .

loop_
_atom_site_aniso_label
_atom_site_aniso_U_11
_atom_site_aniso_U_22
_atom_site_aniso_U_33
_atom_site_aniso_U_23
_atom_site_aniso_U_13
_atom_site_aniso_U_12
Zn1 0.0075(4) 0.0075(4) 0.0071(4) 0.000 0.0027(3) 0.000
O1 0.0207(13) 0.0168(13) 0.0108(13) -0.0063(7) 0.0110(11) -0.0091(7)
N1 0.0087(12) 0.0082(11) 0.0087(11) 0.0013(9) 0.0036(9) 0.0003(9)
N2 0.0090(11) 0.0097(11) 0.0125(13) 0.0012(9) 0.0039(11) -0.0007(9)
N5 0.0069(11) 0.0095(12) 0.0089(11) -0.0010(9) 0.0031(10) -0.0002(9)
N6 0.0097(12) 0.0100(12) 0.0104(12) 0.0008(9) 0.0029(10) -0.0008(9)
C1 0.0084(14) 0.0080(12) 0.0077(13) -0.0009(10) 0.0029(11) -0.0004(10)

loop_
_atom_type_symbol
_atom_type_description
_atom_type_scat_dispersion_real
_atom_type_scat_dispersion_imag
_atom_type_scat_source
C C 0.0033 0.0016 'International Tables Vol C Tables 4.2.6.8 and 6.1.1.4'
H H 0.0000 0.0000 'International Tables Vol C Tables 4.2.6.8 and 6.1.1.4'
N N 0.0061 0.0033 'International Tables Vol C Tables 4.2.6.8 and 6.1.1.4'
O O 0.0106 0.0060 'International Tables Vol C Tables 4.2.6.8 and 6.1.1.4'
Zn Zn 0.2839 1.4301 'International Tables Vol C Tables 4.2.6.8 and 6.1.1.4'

loop_
_geom_angle_atom_site_label_1
_geom_angle_atom_site_label_2
_geom_angle_atom_site_label_3
_geom_angle
_geom_angle_site_symmetry_1
_geom_angle_site_symmetry_3
O1 Zn1 O1 178.11(10) 2 .
O1 Zn1 N1 89.33(10) . .
O1 Zn1 N1 91.87(11) 2 .
O1 Zn1 N1 91.87(11) . 2
O1 Zn1 N1 89.33(10) 2 2
O1 Zn1 N5 91.44(9) . .
O1 Zn1 N5 87.07(10) 2 .
O1 Zn1 N5 91.44(9) 2 2
O1 Zn1 N5 87.07(10) . 2
N1 Zn1 N1 101.21(14) 2 .
N1 Zn1 N5 91.51(9) 2 .
N1 Zn1 N5 167.23(11) . .
N1 Zn1 N5 91.51(9) . 2
N1 Zn1 N5 167.23(11) 2 2
N5 Zn1 N5 75.81(14) . 2
Zn1 O1 H1A 123.6 . .
Zn1 O1 H1B 124.0 . .
H1A O1 H1B 110.6 . .
N2 N1 Zn1 125.9(2) . .
N2 N1 N5 109.6(2) . 8_556
N5 N1 Zn1 124.5(2) 8_556 .
N1 N2 N6 109.4(2) . .
N1 N5 Zn1 140.3(2) 8_455 .
C1 N5 Zn1 111.44(19) . .
C1 N5 N1 104.4(2) . 8_455
C1 N6 N2 104.7(2) 8_556 .
N5 C1 C1 119.14(16) . 2
N6 C1 N5 112.0(2) 8_455 .
N6 C1 C1 128.78(17) 8_455 2

loop_
_geom_bond_atom_site_label_1
_geom_bond_atom_site_label_2
_geom_bond_distance
_geom_bond_site_symmetry_2
Zn1 O1 2.060(3) 2
Zn1 O1 2.060(3) .
Zn1 N1 2.113(3) 2
Zn1 N1 2.113(3) .
Zn1 N5 2.269(3) .
Zn1 N5 2.269(3) 2
O1 H1A 0.8400 .
O1 H1B 0.8400 .
N1 N2 1.322(3) .
N1 N5 1.337(4) 8_556
N2 N6 1.336(4) .
N5 N1 1.337(4) 8_455
N5 C1 1.337(4) .
N6 C1 1.333(4) 8_556
C1 N6 1.333(4) 8_455
C1 C1 1.452(5) 2

loop_
_geom_hbond_atom_site_label_D
_geom_hbond_atom_site_label_H
_geom_hbond_atom_site_label_A
_geom_hbond_distance_DH
_geom_hbond_distance_HA
_geom_hbond_distance_DA
_geom_hbond_angle_DHA
_geom_hbond_site_symmetry_A
O1 H1A N2 0.84 2.06 2.900(4) 174.2 6_566
O1 H1B N6 0.84 1.99 2.789(3) 157.4 3_445

loop_
_geom_torsion_atom_site_label_1
_geom_torsion_atom_site_label_2
_geom_torsion_atom_site_label_3
_geom_torsion_atom_site_label_4
_geom_torsion
_geom_torsion_site_symmetry_1
_geom_torsion_site_symmetry_4
Zn1 N1 N2 N6 177.12(19) . .
Zn1 N5 C1 N6 -162.37(19) . 8_455
Zn1 N5 C1 C1 15.2(4) . 2
O1 Zn1 N1 N2 -108.1(3) . .
O1 Zn1 N1 N2 73.3(2) 2 .
O1 Zn1 N1 N5 -109.4(3) 2 8_556
O1 Zn1 N1 N5 69.2(3) . 8_556
O1 Zn1 N5 N1 -65.9(3) 2 8_455
O1 Zn1 N5 N1 115.2(3) . 8_455
O1 Zn1 N5 C1 87.0(2) 2 .
O1 Zn1 N5 C1 -91.9(2) . .
N1 Zn1 N1 N2 -16.4(2) 2 .
N1 Zn1 N1 N5 161.0(3) 2 8_556
N1 Zn1 N5 N1 23.3(4) 2 8_455
N1 Zn1 N5 N1 -151.4(5) . 8_455
N1 Zn1 N5 C1 1.5(6) . .
N1 Zn1 N5 C1 176.2(2) 2 .
N1 N2 N6 C1 0.4(3) . 8_556
N1 N5 C1 N6 0.1(4) 8_455 8_455
N1 N5 C1 C1 177.7(3) 8_455 2
N5 Zn1 N1 N2 158.3(4) . .
N5 Zn1 N1 N2 164.8(2) 2 .
N5 Zn1 N1 N5 -17.9(3) 2 8_556
N5 Zn1 N1 N5 -24.4(5) . 8_556
N5 Zn1 N5 N1 -158.2(4) 2 8_455
N5 Zn1 N5 C1 -5.28(15) 2 .
N5 N1 N2 N6 -0.5(3) 8_556 .
